data_2101238
loop_
_publ_author_name
'De Ridder, D. J. A.'
'Schenk, H.'

_publ_section_title
;
 Crystal studies of musk compounds. XI. Molecular structures of musk
 moskene and two homologues
;
_journal_issue 6
_journal_name_full 'Acta Crystallographica Section B'
_journal_page_first 724
_journal_page_last 730
_journal_paper_doi 10.1107/S0108768194006877
_journal_volume 50
_journal_year 1994
_chemical_formula_sum 'C14 H18 N2 O4'
_chemical_formula_weight 278.31
_symmetry_cell_setting orthorhombic
_symmetry_space_group_name_Hall 'P 2ac 2ab'
_symmetry_space_group_name_H-M 'P 21 21 21'
_cell_angle_alpha 90
_cell_angle_beta 90
_cell_angle_gamma 90
_cell_formula_units_Z 4
_cell_length_a 9.6789(9)
_cell_length_b 15.6129(15)
_cell_length_c 9.5209(12)
_cell_volume 1438.8(3)
_diffrn_radiation_type Cu
_diffrn_radiation_wavelength 1.5418
_exptl_absorpt_coefficient_mu 0.749
_exptl_crystal_density_diffrn 1.29
_cod_data_source_file sh0045.cif
_cod_data_source_block sh0045a
_cod_original_cell_volume 1438.8(2)
_cod_database_code 2101238

loop_
_atom_site_label
_atom_site_fract_x
_atom_site_fract_y
_atom_site_fract_z
_atom_site_U_iso_or_equiv
C1 .8751(4) .0394(3) .9940(5) .034(2)
C2 .8319(6) .1304(3) .9493(6) .045(3)
C3 .6770(5) .1455(3) .9888(6) .036(2)
C4 .4930(4) .0200(3) 1.0022(5) .032(2)
C5 .4612(4) -.0670(3) 1.0138(5) .031(2)
C6 .5752(5) -.1202(3) 1.0194(5) .035(2)
C7 .7117(4) -.0920(3) 1.0150(5) .031(2)
C8 .7350(4) -.0050(4) 1.0043(5) .028(2)
C9 .6258(4) .0530(3) .9972(4) .029(2)
C10 .9513(6) .0369(4) 1.1357(5) .049(3)
C11 .9645(5) -.0018(4) .8813(6) .047(3)
C13 .6580(7) .1920(4) 1.1302(7) .056(3)
C14 .6069(7) .1974(4) .8711(6) .048(3)
C15 .3119(5) -.0970(4) 1.0215(8) .053(3)
N1 .5547(5) -.2136(2) 1.0317(5) .045(2)
N2 .3731(4) .0791(3) .9945(6) .046(2)
O11 .6218(5) -.2516(3) 1.1225(5) .067(3)
O12 .4736(6) -.2485(3) .9582(7) .103(4)
O21 .3415(5) .1172(3) 1.0998(6) .077(3)
O22 .3152(4) .0853(3) .8800(5) .067(3)
H(7) .795(4) -.137(2) 1.027(5) .030(10)
H(21) .894(6) .177(3) 1.003(7) .08(2)
H(22) .842(7) .124(4) .836(3) .07(2)
H(101) 1.055(3) .063(3) 1.122(5) .040(10)
H(102) .879(5) .065(3) 1.210(5) .05(2)
H(103) .973(6) -.029(2) 1.162(6) .06(2)
H(111) .913(6) .000(4) .781(4) .06(2)
H(112) 1.056(5) .033(4) .847(7) .07(2)
H(113) .986(7) -.062(3) .933(6) .08(2)
H(131) .708(6) .163(3) 1.222(4) .06(2)
H(132) .722(5) .250(3) 1.120(7) .06(2)
H(133) .547(3) .190(4) 1.147(6) .05(2)
H(141) .653(5) .260(2) .860(6) .050(10)
H(142) .610(7) .170(4) .767(4) .07(2)
H(143) .505(4) .210(5) .912(8) .09(2)
H(151) .292(7) -.126(3) .921(4) .06(2)
H(152) .321(9) -.149(4) 1.096(7) .11(3)
H(153) .241(5) -.048(3) 1.055(6) .07(2)

loop_
_geom_angle_atom_site_label_1
_geom_angle_atom_site_label_2
_geom_angle_atom_site_label_3
_geom_angle
C2 C1 C8 101.3(4)
C2 C1 C10 113.3(4)
C2 C1 C11 110.4(4)
C8 C1 C10 111.0(4)
C8 C1 C11 111.1(4)
C10 C1 C11 109.6(4)
C1 C2 C3 109.4(4)
C2 C3 C9 100.4(4)
C2 C3 C13 113.3(5)
C2 C3 C14 109.1(4)
C9 C3 C13 111.2(4)
C9 C3 C14 113.1(4)
C13 C3 C14 109.5(5)
C5 C4 C9 124.6(4)
C5 C4 N2 115.9(4)
C9 C4 N2 119.5(4)
C4 C5 C6 114.3(4)
C4 C5 C15 120.8(4)
C6 C5 C15 124.9(4)
C5 C6 C7 124.5(4)
C5 C6 N1 119.3(4)
C7 C6 N1 116.2(4)
C6 C7 C8 117.9(4)
C1 C8 C7 126.7(4)
C1 C8 C9 112.0(4)
C7 C8 C9 121.3(4)
C3 C9 C4 130.8(4)
C3 C9 C8 111.8(4)
C4 C9 C8 117.4(4)
C6 N1 O11 117.4(4)
C6 N1 O12 119.8(5)
O11 N1 O12 122.8(5)
C4 N2 O21 117.6(5)
C4 N2 O22 116.6(5)
O21 N2 O22 125.7(5)

loop_
_geom_bond_atom_site_label_1
_geom_bond_atom_site_label_2
_geom_bond_distance
C1 C2 1.541(7)
C1 C8 1.525(6)
C1 C10 1.538(7)
C1 C11 1.521(7)
C2 C3 1.564(7)
C3 C9 1.529(6)
C3 C13 1.541(8)
C3 C14 1.541(8)
C4 C5 1.397(6)
C4 C9 1.386(6)
C4 N2 1.484(6)
C5 C6 1.381(6)
C5 C15 1.521(7)
C6 C7 1.394(6)
C6 N1 1.477(6)
C7 C8 1.380(6)
C8 C9 1.394(6)
N1 O11 1.234(7)
N1 O12 1.184(8)
N2 O21 1.205(7)
N2 O22 1.230(7)
